data_4349050
loop_
_publ_author_name
'Wallen, Christian M.'
'Wielizcko, Marika'
'Bacsa, John'
'Scarborough, Christopher C.'

_publ_section_title
;
 Heterotrimetallic sandwich complexes supported by sulfonamido ligands
;
_journal_issue 1
_journal_name_full 'Inorganic Chemistry Frontiers'
_journal_page_first 142
_journal_paper_doi 10.1039/C5QI00233H
_journal_volume 3
_journal_year 2016
_chemical_formula_moiety '2(C18 H41 Co N4 O7 S3), 2(C16 H36 N)'
_chemical_formula_sum 'C68 H154 Co2 N10 O14 S6'
_chemical_formula_weight 1646.22
_space_group_crystal_system monoclinic
_space_group_IT_number 14
_space_group_name_Hall '-P 2ybc'
_space_group_name_H-M_alt 'P 1 21/c 1'
_atom_sites_solution_hydrogens mixed
_audit_creation_date 2015-10-30
_audit_creation_method
;
Olex2 1.2-dev
(compiled 2015.09.30 svn.r3233 for OlexSys, GUI svn.r5103)
;
_audit_update_record
;
2015-10-30 deposited with the CCDC.
2015-11-26 downloaded from the CCDC.
;
_cell_angle_alpha 90
_cell_angle_beta 106.650(2)
_cell_angle_gamma 90
_cell_formula_units_Z 4
_cell_length_a 16.5036(15)
_cell_length_b 25.928(2)
_cell_length_c 22.811(2)
_cell_measurement_reflns_used 6548
_cell_measurement_temperature 100(2)
_cell_measurement_theta_max 23.011
_cell_measurement_theta_min 2.384
_cell_volume 9351.7(14)
_computing_cell_refinement 'SAINT v8.34A (Bruker, 2013)'
_computing_data_collection 'APEX2 v2013.6-2 (Bruker, 2013)'
_computing_data_reduction 'SAINT v8.34A (Bruker, 2013)'
_computing_molecular_graphics 'Olex2 (Dolomanov et al., 2009)'
_computing_publication_material 'Olex2 (Dolomanov et al., 2009)'
_computing_structure_refinement 'SHELXL-2014/7 (Sheldrick, 2014)'
_computing_structure_solution 'SHELXT-2014/4 (Sheldrick, 2015)'
_diffrn_ambient_temperature 100(2)
_diffrn_detector_area_resol_mean 512
_diffrn_measured_fraction_theta_full 0.997
_diffrn_measured_fraction_theta_max 0.995
_diffrn_measurement_device_type 'Bruker APEX-II CCD'
_diffrn_measurement_method '\f and \w scans'
_diffrn_radiation_monochromator graphite
_diffrn_radiation_type MoK\a
_diffrn_radiation_wavelength 0.71073
_diffrn_reflns_av_R_equivalents 0.0607
_diffrn_reflns_av_unetI/netI 0.0899
_diffrn_reflns_Laue_measured_fraction_full 0.997
_diffrn_reflns_Laue_measured_fraction_max 0.995
_diffrn_reflns_limit_h_max 21
_diffrn_reflns_limit_h_min -21
_diffrn_reflns_limit_k_max 33
_diffrn_reflns_limit_k_min -27
_diffrn_reflns_limit_l_max 29
_diffrn_reflns_limit_l_min -15
_diffrn_reflns_number 52521
_diffrn_reflns_point_group_measured_fraction_full 0.997
_diffrn_reflns_point_group_measured_fraction_max 0.995
_diffrn_reflns_theta_full 25.242
_diffrn_reflns_theta_max 27.484
_diffrn_reflns_theta_min 1.826
_diffrn_source 'fine-focus sealed tube'
_diffrn_source_current 35
_diffrn_source_voltage 45
_diffrn_standards_number 0
_exptl_absorpt_coefficient_mu 0.545
_exptl_absorpt_correction_T_max 0.7458
_exptl_absorpt_correction_T_min 0.6509
_exptl_absorpt_correction_type multi-scan
_exptl_absorpt_process_details
;
SADABS-2012/1 (Bruker,2012) was used for absorption correction.
wR2(int) was 0.0753 before and 0.0483 after correction.
The Ratio of minimum to maximum transmission is 0.8728.
The \l/2 correction factor is 0.0015.
;
_exptl_crystal_colour violet
_exptl_crystal_colour_primary violet
_exptl_crystal_density_diffrn 1.169
_exptl_crystal_description needle
_exptl_crystal_F_000 3576
_exptl_crystal_size_max 1.43
_exptl_crystal_size_mid 0.332
_exptl_crystal_size_min 0.322
_refine_diff_density_max 1.191
_refine_diff_density_min -0.675
_refine_diff_density_rms 0.073
_refine_ls_extinction_method none
_refine_ls_goodness_of_fit_ref 1.025
_refine_ls_hydrogen_treatment mixed
_refine_ls_matrix_type full
_refine_ls_number_parameters 952
_refine_ls_number_reflns 21341
_refine_ls_number_restraints 144
_refine_ls_restrained_S_all 1.029
_refine_ls_R_factor_all 0.1153
_refine_ls_R_factor_gt 0.0600
_refine_ls_shift/su_max 0.006
_refine_ls_shift/su_mean 0.000
_refine_ls_structure_factor_coef Fsqd
_refine_ls_weighting_details 'w=1/[\s^2^(Fo^2^)+(0.0685P)^2^+2.1452P] where P=(Fo^2^+2Fc^2^)/3'
_refine_ls_weighting_scheme calc
_refine_ls_wR_factor_gt 0.1363
_refine_ls_wR_factor_ref 0.1615
_reflns_Friedel_coverage 0.000
_reflns_number_gt 12581
_reflns_number_total 21341
_reflns_threshold_expression 'I > 2\s(I)'
_cod_data_source_file c5qi00233h2.cif
_cod_data_source_block BuCoBusAq-Z2
_cod_database_code 4349050
_shelxl_version_number 2013-4
_shelx_space_group_comment
;
The symmetry employed for this shelxl refinement is uniquely defined
by the following loop, which should always be used as a source of
symmetry information in preference to the above space-group names.
They are only intended as comments.
;
_shelx_estimated_absorpt_t_max 0.844
_shelx_estimated_absorpt_t_min 0.510
_olex2_refinement_description
;
1. Fixed Uiso
 At 1.2 times of:
  All C(H,H) groups, All C(H,H,H,H) groups
 At 1.5 times of:
  All C(H,H,H) groups
2. Restrained distances
 H1'D-H1'C
 1.575 with sigma of 0.02
 O1'-H1'D = O1'-H1'C
 0.975 with sigma of 0.02
 H1'C-O3'
 1.78 with sigma of 0.02
 H1C-O7
 1.78 with sigma of 0.02
 O1-H1C
 0.975 with sigma of 0.02
 H1D-O3
 1.777 with sigma of 0.02
 O1-H1D
 0.995 with sigma of 0.02
 C16E-C15D = C16E-C15D
 1.52 with sigma of 0.002
 C4C-C3C = C8C-C7C = C12C-C11C = C16C-C15C
 1.52 with sigma of 0.005
 C16E-C15D \\sim C16E-C15D
 with sigma of 0.005
 C16D-C15D \\sim C16E-C15D
 with sigma of 0.002
3. Uiso/Uaniso restraints and constraints
Uiso(H1C) = Uiso(H1D)
4. Rigid body (RIGU) restrains
 N1C, C5C, C1C, C9C, C13C, C6C, C2C, C10C, C14C, C7C, C3C, C11C, C15C, C8C,
 C4C, C12C, C16C
 with sigma for 1-2 distances of 0.004 and sigma for 1-3 distances of 0.004
 N1C, C13C, C14C, C15C, C16C
 with sigma for 1-2 distances of 0.003 and sigma for 1-3 distances of 0.003
 N1D, C13D, C14D, C15D, C16E, C16D
 with sigma for 1-2 distances of 0.002 and sigma for 1-3 distances of 0.002
5. Others
 Fixed Sof: H15D(0.5) H15C(0.5) H15B(0.5) H15A(0.5) C16D(0.5) H16G(0.5)
 H16H(0.5) H16I(0.5) C16E(0.5) H16J(0.5) H16K(0.5) H16L(0.5)
6.a Secondary CH2 refined with riding coordinates:
 C1(H1A,H1B), C2(H2A,H2B), C3(H3A,H3B), C4(H4A,H4B), C5(H5A,H5B), C6(H6A,H6B),
 C1'(H1'A,H1'B), C2'(H2'A,H2'B), C3'(H3'A,H3'B), C4'(H4'A,H4'B), C5'(H5'A,H5'B),
  C6'(H6'A,H6'B), C1D(H1DA,H1DB), C2D(H2DA,H2DB), C3D(H3DA,H3DB), C5D(H5DA,
 H5DB), C6D(H6DA,H6DB), C7D(H7DA,H7DB), C9D(H9DA,H9DB), C10D(H10G,H10H),
 C11D(H11A,H11B), C13D(H13G,H13H), C14D(H14G,H14H), C15D(H15D,H15C), C15D(H15B,
 H15A), C1C(H1CA,H1CB), C2C(H2CA,H2CB), C3C(H3CA,H3CB), C5C(H5CA,H5CB),
 C6C(H6CA,H6CB), C7C(H7CA,H7CB), C9C(H9CA,H9CB), C10C(H10I,H10J), C11C(H11C,
 H11D), C13C(H13I,H13J), C14C(H14I,H14J), C15C(H15E,H15F)
6.b Idealised Me refined as rotating group:
 C8(H8A,H8B,H8C), C9(H9A,H9B,H9C), C10(H10A,H10B,H10C), C12(H12A,H12B,H12C),
 C13(H13A,H13B,H13C), C14(H14A,H14B,H14C), C16(H16A,H16B,H16C), C17(H17A,H17B,
 H17C), C18(H18A,H18B,H18C), C8'(H8'A,H8'B,H8'C), C9'(H9'A,H9'B,H9'C),
 C10'(H10D,H10E,H10F), C12'(H12D,H12E,H12F), C13'(H13D,H13E,H13F), C14'(H14D,
 H14E,H14F), C16'(H16D,H16E,H16F), C17'(H17D,H17E,H17F), C18'(H18D,H18E,H18F),
 C4D(H4DA,H4DB,H4DC), C8D(H8DA,H8DB,H8DC), C12D(H12G,H12H,H12I), C16D(H16G,H16H,
 H16I), C16E(H16J,H16K,H16L), C4C(H4CA,H4CB,H4CC), C8C(H8CA,H8CB,H8CC),
 C12C(H12J,H12K,H12L), C16C(H16M,H16N,H16O)
;
_olex2_diffrn_ambient_temperature_device 'Oxford Cryosystems'
_olex2_exptl_crystal_mounting_method 'The crystal was mounted on a loop'
_olex2_submission_original_sample_id CMW-02-139aq
_olex2_submission_special_instructions 'No special instructions were received'

loop_
_space_group_symop_operation_xyz
'x, y, z'
'-x, y+1/2, -z+1/2'
'-x, -y, -z'
'x, -y-1/2, z-1/2'

loop_
_atom_site_label
_atom_site_type_symbol
_atom_site_fract_x
_atom_site_fract_y
_atom_site_fract_z
_atom_site_U_iso_or_equiv
_atom_site_adp_type
_atom_site_occupancy
_atom_site_site_symmetry_order
_atom_site_calc_flag
_atom_site_refinement_flags_posn
_atom_site_refinement_flags_adp
_atom_site_refinement_flags_occupancy
_atom_site_disorder_assembly
_atom_site_disorder_group
H1C H 0.262(3) 0.4266(18) 0.2466(13) 0.084(12) Uiso 1 1 d D . . . .
H1D H 0.260(3) 0.4764(6) 0.209(2) 0.084(12) Uiso 1 1 d D . . . .
C1 C 0.5660(2) 0.51411(13) 0.30510(17) 0.0344(8) Uani 1 1 d . . . . .
H1A H 0.5817 0.5183 0.2675 0.041 Uiso 1 1 calc R . . . .
H1B H 0.6136 0.5247 0.3390 0.041 Uiso 1 1 calc R . . . .
C2 C 0.4901(2) 0.54730(14) 0.30304(17) 0.0391(9) Uani 1 1 d . . . . .
H2A H 0.4799 0.5476 0.3429 0.047 Uiso 1 1 calc R . . . .
H2B H 0.5004 0.5825 0.2925 0.047 Uiso 1 1 calc R . . . .
C3 C 0.5952(2) 0.42461(13) 0.28492(15) 0.0313(8) Uani 1 1 d . . . . .
H3A H 0.5995 0.3910 0.3041 0.038 Uiso 1 1 calc R . . . .
H3B H 0.6519 0.4382 0.2914 0.038 Uiso 1 1 calc R . . . .
C4 C 0.5517(2) 0.41969(14) 0.21672(16) 0.0332(8) Uani 1 1 d . . . . .
H4A H 0.5545 0.4523 0.1965 0.040 Uiso 1 1 calc R . . . .
H4B H 0.5799 0.3937 0.1991 0.040 Uiso 1 1 calc R . . . .
C5 C 0.5532(2) 0.44667(14) 0.37663(15) 0.0341(8) Uani 1 1 d . . . . .
H5A H 0.5422 0.4770 0.3980 0.041 Uiso 1 1 calc R . . . .
H5B H 0.6103 0.4351 0.3966 0.041 Uiso 1 1 calc R . . . .
C6 C 0.4905(2) 0.40427(14) 0.37971(17) 0.0374(9) Uani 1 1 d . . . . .
H6A H 0.5062 0.3723 0.3638 0.045 Uiso 1 1 calc R . . . .
H6B H 0.4909 0.3986 0.4218 0.045 Uiso 1 1 calc R . . . .
C7 C 0.3826(2) 0.57742(14) 0.14548(17) 0.0397(9) Uani 1 1 d . . . . .
C8 C 0.3164(3) 0.61390(17) 0.1046(2) 0.0593(12) Uani 1 1 d . . . . .
H8A H 0.2611 0.5993 0.0977 0.089 Uiso 1 1 calc GR . . . .
H8B H 0.3284 0.6185 0.0661 0.089 Uiso 1 1 calc GR . . . .
H8C H 0.3187 0.6467 0.1245 0.089 Uiso 1 1 calc GR . . . .
C9 C 0.4706(3) 0.60160(15) 0.16143(19) 0.0490(10) Uani 1 1 d . . . . .
H9A H 0.4705 0.6333 0.1831 0.073 Uiso 1 1 calc GR . . . .
H9B H 0.4856 0.6084 0.1245 0.073 Uiso 1 1 calc GR . . . .
H9C H 0.5109 0.5783 0.1867 0.073 Uiso 1 1 calc GR . . . .
C10 C 0.3817(3) 0.52571(14) 0.11376(17) 0.0424(9) Uani 1 1 d . . . . .
H10A H 0.4187 0.5021 0.1413 0.064 Uiso 1 1 calc GR . . . .
H10B H 0.4008 0.5303 0.0781 0.064 Uiso 1 1 calc GR . . . .
H10C H 0.3253 0.5121 0.1019 0.064 Uiso 1 1 calc GR . . . .
C11 C 0.3960(2) 0.35023(14) 0.10073(16) 0.0378(9) Uani 1 1 d . . . . .
C12 C 0.4606(3) 0.37631(16) 0.07445(18) 0.0524(11) Uani 1 1 d . . . . .
H12A H 0.4686 0.4114 0.0885 0.079 Uiso 1 1 calc GR . . . .
H12B H 0.4405 0.3758 0.0306 0.079 Uiso 1 1 calc GR . . . .
H12C H 0.5134 0.3582 0.0877 0.079 Uiso 1 1 calc GR . . . .
C13 C 0.3812(3) 0.29414(15) 0.0778(2) 0.0568(12) Uani 1 1 d . . . . .
H13A H 0.4340 0.2758 0.0889 0.085 Uiso 1 1 calc GR . . . .
H13B H 0.3581 0.2940 0.0341 0.085 Uiso 1 1 calc GR . . . .
H13C H 0.3424 0.2777 0.0961 0.085 Uiso 1 1 calc GR . . . .
C14 C 0.3129(3) 0.37978(16) 0.08345(18) 0.0498(10) Uani 1 1 d . . . . .
H14A H 0.2726 0.3621 0.0993 0.075 Uiso 1 1 calc GR . . . .
H14B H 0.2917 0.3820 0.0397 0.075 Uiso 1 1 calc GR . . . .
H14C H 0.3221 0.4139 0.1004 0.075 Uiso 1 1 calc GR . . . .
C15 C 0.3117(2) 0.46817(17) 0.4111(2) 0.0479(11) Uani 1 1 d . . . . .
C16 C 0.2356(3) 0.4566(2) 0.4346(3) 0.0774(17) Uani 1 1 d . . . . .
H16A H 0.1870 0.4497 0.4006 0.116 Uiso 1 1 calc GR . . . .
H16B H 0.2245 0.4858 0.4570 0.116 Uiso 1 1 calc GR . . . .
H16C H 0.2477 0.4271 0.4611 0.116 Uiso 1 1 calc GR . . . .
C17 C 0.2952(3) 0.51392(17) 0.3677(2) 0.0585(12) Uani 1 1 d . . . . .
H17A H 0.3449 0.5210 0.3552 0.088 Uiso 1 1 calc GR . . . .
H17B H 0.2813 0.5436 0.3881 0.088 Uiso 1 1 calc GR . . . .
H17C H 0.2489 0.5061 0.3324 0.088 Uiso 1 1 calc GR . . . .
C18 C 0.3907(3) 0.47658(18) 0.46518(19) 0.0585(12) Uani 1 1 d . . . . .
H18A H 0.4023 0.4459 0.4897 0.088 Uiso 1 1 calc GR . . . .
H18B H 0.3813 0.5049 0.4896 0.088 Uiso 1 1 calc GR . . . .
H18C H 0.4381 0.4842 0.4501 0.088 Uiso 1 1 calc GR . . . .
N1 N 0.54547(16) 0.45978(10) 0.31261(12) 0.0281(6) Uani 1 1 d . . . . .
N2 N 0.41555(18) 0.52619(11) 0.25670(13) 0.0353(7) Uani 1 1 d . . . . .
N3 N 0.46279(17) 0.40503(11) 0.20794(12) 0.0306(6) Uani 1 1 d . . . . .
N4 N 0.40575(18) 0.42035(11) 0.34300(13) 0.0343(7) Uani 1 1 d . . . . .
O1 O 0.27802(16) 0.44052(12) 0.21265(13) 0.0507(7) Uani 1 1 d D . . . .
O2 O 0.3572(2) 0.61665(11) 0.24380(13) 0.0661(9) Uani 1 1 d . . . . .
O3 O 0.26894(17) 0.54292(12) 0.19475(13) 0.0567(8) Uani 1 1 d D . . . .
O4 O 0.51068(17) 0.31434(10) 0.19627(12) 0.0508(7) Uani 1 1 d . . . . .
O5 O 0.36751(18) 0.33122(10) 0.20591(12) 0.0514(7) Uani 1 1 d . . . . .
O6 O 0.34479(19) 0.36896(11) 0.41263(13) 0.0584(8) Uani 1 1 d . . . . .
O7 O 0.25191(16) 0.40697(11) 0.31864(13) 0.0541(8) Uani 1 1 d D . . . .
S1 S 0.35269(6) 0.56640(4) 0.21503(5) 0.0434(3) Uani 1 1 d . . . . .
S2 S 0.43716(6) 0.34820(3) 0.18388(4) 0.0351(2) Uani 1 1 d . . . . .
S3 S 0.32895(6) 0.41085(4) 0.36934(5) 0.0426(2) Uani 1 1 d . . . . .
Co1 Co 0.40908(3) 0.44781(2) 0.26040(2) 0.03088(13) Uani 1 1 d . . . . .
H1'C H -0.198(3) 0.5038(6) 0.3051(19) 0.089(17) Uiso 1 1 d D . . . .
H1'D H -0.232(2) 0.5523(14) 0.2631(15) 0.078(16) Uiso 1 1 d D . . . .
C1' C 0.0281(2) 0.46943(13) 0.20107(18) 0.0363(9) Uani 1 1 d . . . . .
H1'A H 0.0743 0.4658 0.2383 0.044 Uiso 1 1 calc R . . . .
H1'B H 0.0485 0.4595 0.1668 0.044 Uiso 1 1 calc R . . . .
C2' C -0.0439(2) 0.43459(13) 0.20396(16) 0.0337(8) Uani 1 1 d . . . . .
H2'A H -0.0865 0.4338 0.1645 0.040 Uiso 1 1 calc R . . . .
H2'B H -0.0233 0.3997 0.2142 0.040 Uiso 1 1 calc R . . . .
C3' C 0.0695(2) 0.55961(14) 0.22046(17) 0.0369(9) Uani 1 1 d . . . . .
H3'A H 0.0563 0.5933 0.2017 0.044 Uiso 1 1 calc R . . . .
H3'B H 0.1209 0.5473 0.2127 0.044 Uiso 1 1 calc R . . . .
C4' C 0.0824(2) 0.56364(15) 0.28847(17) 0.0375(9) Uani 1 1 d . . . . .
H4'A H 0.1029 0.5311 0.3081 0.045 Uiso 1 1 calc R . . . .
H4'B H 0.1239 0.5901 0.3058 0.045 Uiso 1 1 calc R . . . .
C5' C -0.0455(2) 0.53618(14) 0.12933(16) 0.0359(8) Uani 1 1 d . . . . .
H5'A H -0.0708 0.5052 0.1080 0.043 Uiso 1 1 calc R . . . .
H5'B H -0.0055 0.5495 0.1092 0.043 Uiso 1 1 calc R . . . .
C6' C -0.1138(2) 0.57597(13) 0.12615(16) 0.0338(8) Uani 1 1 d . . . . .
H6'A H -0.0882 0.6090 0.1405 0.041 Uiso 1 1 calc R . . . .
H6'B H -0.1482 0.5800 0.0841 0.041 Uiso 1 1 calc R . . . .
C7' C -0.0289(2) 0.39994(13) 0.36007(15) 0.0317(8) Uani 1 1 d . . . . .
C8' C -0.0628(2) 0.36058(14) 0.39723(17) 0.0425(9) Uani 1 1 d . . . . .
H8'A H -0.1101 0.3751 0.4080 0.064 Uiso 1 1 calc GR . . . .
H8'B H -0.0190 0.3519 0.4338 0.064 Uiso 1 1 calc GR . . . .
H8'C H -0.0805 0.3300 0.3732 0.064 Uiso 1 1 calc GR . . . .
C9' C 0.0469(2) 0.37733(14) 0.34283(18) 0.0424(9) Uani 1 1 d . . . . .
H9'A H 0.0293 0.3474 0.3176 0.064 Uiso 1 1 calc GR . . . .
H9'B H 0.0900 0.3678 0.3793 0.064 Uiso 1 1 calc GR . . . .
H9'C H 0.0689 0.4026 0.3207 0.064 Uiso 1 1 calc GR . . . .
C10' C -0.0050(2) 0.45016(13) 0.39612(16) 0.0355(8) Uani 1 1 d . . . . .
H10D H 0.0129 0.4751 0.3714 0.053 Uiso 1 1 calc GR . . . .
H10E H 0.0402 0.4437 0.4326 0.053 Uiso 1 1 calc GR . . . .
H10F H -0.0532 0.4632 0.4070 0.053 Uiso 1 1 calc GR . . . .
C11' C 0.0160(2) 0.63146(14) 0.40558(16) 0.0374(9) Uani 1 1 d . . . . .
C12' C 0.1045(3) 0.60846(19) 0.43131(19) 0.0626(13) Uani 1 1 d . . . . .
H12D H 0.1053 0.5740 0.4160 0.094 Uiso 1 1 calc GR . . . .
H12E H 0.1191 0.6077 0.4752 0.094 Uiso 1 1 calc GR . . . .
H12F H 0.1448 0.6293 0.4188 0.094 Uiso 1 1 calc GR . . . .
C13' C 0.0124(3) 0.68690(15) 0.42766(19) 0.0550(12) Uani 1 1 d . . . . .
H13D H 0.0542 0.7074 0.4165 0.082 Uiso 1 1 calc GR . . . .
H13E H 0.0236 0.6871 0.4713 0.082 Uiso 1 1 calc GR . . . .
H13F H -0.0427 0.7010 0.4090 0.082 Uiso 1 1 calc GR . . . .
C14' C -0.0502(3) 0.59819(15) 0.42256(18) 0.0496(11) Uani 1 1 d . . . . .
H14D H -0.1046 0.6143 0.4080 0.074 Uiso 1 1 calc GR . . . .
H14E H -0.0355 0.5945 0.4662 0.074 Uiso 1 1 calc GR . . . .
H14F H -0.0520 0.5648 0.4041 0.074 Uiso 1 1 calc GR . . . .
C15' C -0.3096(2) 0.50384(13) 0.10030(15) 0.0295(8) Uani 1 1 d . . . . .
C16' C -0.4053(2) 0.51110(15) 0.07486(18) 0.0418(9) Uani 1 1 d . . . . .
H16D H -0.4293 0.5165 0.1080 0.063 Uiso 1 1 calc GR . . . .
H16E H -0.4298 0.4809 0.0524 0.063 Uiso 1 1 calc GR . . . .
H16F H -0.4167 0.5405 0.0481 0.063 Uiso 1 1 calc GR . . . .
C17' C -0.2894(2) 0.46070(13) 0.14764(16) 0.0332(8) Uani 1 1 d . . . . .
H17D H -0.2292 0.4560 0.1623 0.050 Uiso 1 1 calc GR . . . .
H17E H -0.3154 0.4293 0.1292 0.050 Uiso 1 1 calc GR . . . .
H17F H -0.3108 0.4696 0.1813 0.050 Uiso 1 1 calc GR . . . .
C18' C -0.2704(3) 0.49271(15) 0.04897(16) 0.0414(9) Uani 1 1 d . . . . .
H18D H -0.2841 0.5201 0.0195 0.062 Uiso 1 1 calc GR . . . .
H18E H -0.2923 0.4608 0.0295 0.062 Uiso 1 1 calc GR . . . .
H18F H -0.2101 0.4902 0.0655 0.062 Uiso 1 1 calc GR . . . .
N1' N -0.00065(17) 0.52351(10) 0.19382(13) 0.0311(7) Uani 1 1 d . . . . .
N2' N -0.08145(17) 0.45472(10) 0.25149(12) 0.0282(6) Uani 1 1 d . . . . .
N3' N 0.00028(16) 0.57687(10) 0.29898(13) 0.0308(6) Uani 1 1 d . . . . .
N4' N -0.16715(16) 0.55913(10) 0.16451(12) 0.0275(6) Uani 1 1 d . . . . .
O1' O -0.18721(15) 0.53879(10) 0.29509(11) 0.0335(6) Uani 1 1 d D . . . .
O2' O -0.13193(16) 0.36414(9) 0.25861(11) 0.0408(6) Uani 1 1 d . . . . .
O3' O -0.18103(15) 0.43539(9) 0.31112(11) 0.0385(6) Uani 1 1 d D . . . .
O4' O 0.05199(17) 0.66843(10) 0.30958(12) 0.0460(7) Uani 1 1 d . . . . .
O5' O -0.09727(15) 0.64830(9) 0.30067(11) 0.0399(6) Uani 1 1 d . . . . .
O6' O -0.29085(16) 0.60338(9) 0.09070(11) 0.0397(6) Uani 1 1 d . . . . .
O7' O -0.30307(14) 0.56879(9) 0.18843(10) 0.0343(6) Uani 1 1 d . . . . .
S1' S -0.11319(5) 0.41331(3) 0.29022(4) 0.0305(2) Uani 1 1 d . . . . .
S2' S -0.00919(5) 0.63310(3) 0.32250(4) 0.0321(2) Uani 1 1 d . . . . .
S3' S -0.26619(5) 0.56404(3) 0.13769(4) 0.0291(2) Uani 1 1 d . . . . .
Co1' Co -0.09479(3) 0.53309(2) 0.24693(2) 0.02566(12) Uani 1 1 d . . . . .
C1D C 0.2639(2) 0.78809(12) 0.32832(15) 0.0314(8) Uani 1 1 d . . . . .
H1DA H 0.3229 0.7962 0.3480 0.038 Uiso 1 1 calc R . . . .
H1DB H 0.2392 0.8175 0.3032 0.038 Uiso 1 1 calc R . . . .
C2D C 0.2199(3) 0.78145(14) 0.37714(17) 0.0420(9) Uani 1 1 d . . . . .
H2DA H 0.2486 0.7550 0.4057 0.050 Uiso 1 1 calc R . . . .
H2DB H 0.1623 0.7701 0.3585 0.050 Uiso 1 1 calc R . . . .
C3D C 0.2188(3) 0.83146(14) 0.41159(17) 0.0434(9) Uani 1 1 d . . . . .
H3DA H 0.1872 0.8572 0.3832 0.052 Uiso 1 1 calc R . . . .
H3DB H 0.2763 0.8439 0.4277 0.052 Uiso 1 1 calc R . . . .
C4D C 0.1797(3) 0.82569(19) 0.4640(2) 0.0699(14) Uani 1 1 d . . . . .
H4DA H 0.2119 0.8013 0.4931 0.105 Uiso 1 1 calc GR . . . .
H4DB H 0.1225 0.8136 0.4483 0.105 Uiso 1 1 calc GR . . . .
H4DC H 0.1798 0.8585 0.4835 0.105 Uiso 1 1 calc GR . . . .
C5D C 0.3174(2) 0.75132(13) 0.24618(16) 0.0324(8) Uani 1 1 d . . . . .
H5DA H 0.3726 0.7616 0.2720 0.039 Uiso 1 1 calc R . . . .
H5DB H 0.3245 0.7191 0.2266 0.039 Uiso 1 1 calc R . . . .
C6D C 0.2866(2) 0.79203(13) 0.19682(16) 0.0340(8) Uani 1 1 d . . . . .
H6DA H 0.2929 0.8260 0.2154 0.041 Uiso 1 1 calc R . . . .
H6DB H 0.2272 0.7866 0.1761 0.041 Uiso 1 1 calc R . . . .
C7D C 0.3375(2) 0.78911(15) 0.15047(16) 0.0400(9) Uani 1 1 d . . . . .
H7DA H 0.3950 0.8004 0.1699 0.048 Uiso 1 1 calc R . . . .
H7DB H 0.3397 0.7536 0.1378 0.048 Uiso 1 1 calc R . . . .
C8D C 0.2993(3) 0.82239(16) 0.09413(18) 0.0512(11) Uani 1 1 d . . . . .
H8DA H 0.2922 0.8570 0.1067 0.077 Uiso 1 1 calc GR . . . .
H8DB H 0.2454 0.8086 0.0717 0.077 Uiso 1 1 calc GR . . . .
H8DC H 0.3364 0.8225 0.0685 0.077 Uiso 1 1 calc GR . . . .
C9D C 0.1687(2) 0.73419(14) 0.24751(16) 0.0345(8) Uani 1 1 d . . . . .
H9DA H 0.1354 0.7225 0.2737 0.041 Uiso 1 1 calc R . . . .
H9DB H 0.1464 0.7674 0.2308 0.041 Uiso 1 1 calc R . . . .
C10D C 0.1571(2) 0.69614(14) 0.19487(17) 0.0375(9) Uani 1 1 d . . . . .
H10G H 0.1959 0.7048 0.1714 0.045 Uiso 1 1 calc R . . . .
H10H H 0.1707 0.6616 0.2112 0.045 Uiso 1 1 calc R . . . .
C11D C 0.0669(2) 0.69705(14) 0.15301(16) 0.0373(9) Uani 1 1 d . . . . .
H11A H 0.0293 0.6833 0.1750 0.045 Uiso 1 1 calc R . . . .
H11B H 0.0504 0.7325 0.1423 0.045 Uiso 1 1 calc R . . . .
C12D C 0.0563(3) 0.66624(16) 0.09505(18) 0.0490(10) Uani 1 1 d . . . . .
H12G H 0.0789 0.6322 0.1053 0.073 Uiso 1 1 calc GR . . . .
H12H H 0.0859 0.6831 0.0698 0.073 Uiso 1 1 calc GR . . . .
H12I H -0.0027 0.6639 0.0732 0.073 Uiso 1 1 calc GR . . . .
C13D C 0.2897(3) 0.69338(13) 0.32410(17) 0.0425(9) Uani 1 1 d . U . . .
H13G H 0.2846 0.6645 0.2962 0.051 Uiso 1 1 calc R . . . .
H13H H 0.2518 0.6869 0.3489 0.051 Uiso 1 1 calc R . . . .
C14D C 0.3795(3) 0.69464(16) 0.36593(18) 0.0570(11) Uani 1 1 d . U . . .
H14G H 0.4186 0.6984 0.3416 0.068 Uiso 1 1 calc R . . . .
H14H H 0.3864 0.7242 0.3930 0.068 Uiso 1 1 calc R . . . .
C15D C 0.3998(4) 0.64604(18) 0.4034(2) 0.0818(16) Uani 1 1 d D U . . .
H15D H 0.4609 0.6433 0.4187 0.098 Uiso 0.5 1 calc R . P A 2
H15C H 0.3802 0.6170 0.3761 0.098 Uiso 0.5 1 calc R . P A 2
H15B H 0.3916 0.6170 0.3755 0.098 Uiso 0.5 1 calc R . P B 1
H15A H 0.3592 0.6426 0.4266 0.098 Uiso 0.5 1 calc R . P B 1
C16D C 0.3641(8) 0.6403(4) 0.4570(4) 0.097(4) Uani 0.5 1 d D U P C 2
H16G H 0.3037 0.6374 0.4423 0.145 Uiso 0.5 1 calc GR . P C 2
H16H H 0.3789 0.6699 0.4830 0.145 Uiso 0.5 1 calc GR . P C 2
H16I H 0.3870 0.6098 0.4797 0.145 Uiso 0.5 1 calc GR . P C 2
C16E C 0.4878(5) 0.6421(4) 0.4475(4) 0.105(4) Uani 0.5 1 d D U P C 1
H16J H 0.5288 0.6421 0.4250 0.158 Uiso 0.5 1 calc GR . P C 1
H16K H 0.4926 0.6108 0.4706 0.158 Uiso 0.5 1 calc GR . P C 1
H16L H 0.4978 0.6711 0.4749 0.158 Uiso 0.5 1 calc GR . P C 1
N1D N 0.26000(18) 0.74164(10) 0.28665(12) 0.0295(6) Uani 1 1 d . U . . .
C1C C 0.2825(2) 0.19231(14) 0.26687(19) 0.0445(9) Uani 1 1 d . U . . .
H1CA H 0.3140 0.1652 0.2930 0.053 Uiso 1 1 calc R . . . .
H1CB H 0.2261 0.1792 0.2478 0.053 Uiso 1 1 calc R . . . .
C2C C 0.3243(4) 0.20265(18) 0.2171(2) 0.0799(17) Uani 1 1 d . U . . .
H2CA H 0.3822 0.2139 0.2348 0.096 Uiso 1 1 calc R . . . .
H2CB H 0.2939 0.2293 0.1897 0.096 Uiso 1 1 calc R . . . .
C3C C 0.3221(4) 0.15075(18) 0.1816(2) 0.0869(18) Uani 1 1 d D U . . .
H3CA H 0.3546 0.1252 0.2097 0.104 Uiso 1 1 calc R . . . .
H3CB H 0.2641 0.1387 0.1678 0.104 Uiso 1 1 calc R . . . .
C4C C 0.3559(5) 0.1544(2) 0.1278(3) 0.134(3) Uani 1 1 d D U . . .
H4CA H 0.3209 0.1771 0.0979 0.201 Uiso 1 1 calc GR . . . .
H4CB H 0.3561 0.1207 0.1103 0.201 Uiso 1 1 calc GR . . . .
H4CC H 0.4126 0.1676 0.1407 0.201 Uiso 1 1 calc GR . . . .
C5C C 0.3617(2) 0.25763(14) 0.34314(18) 0.0380(9) Uani 1 1 d . U . . .
H5CA H 0.3543 0.2888 0.3645 0.046 Uiso 1 1 calc R . . . .
H5CB H 0.3923 0.2670 0.3142 0.046 Uiso 1 1 calc R . . . .
C6C C 0.4161(2) 0.22078(15) 0.38943(18) 0.0431(9) Uani 1 1 d . U . . .
H6CA H 0.3859 0.2101 0.4181 0.052 Uiso 1 1 calc R . . . .
H6CB H 0.4279 0.1903 0.3686 0.052 Uiso 1 1 calc R . . . .
C7C C 0.4974(2) 0.24601(18) 0.4234(2) 0.0631(13) Uani 1 1 d D U . . .
H7CA H 0.4840 0.2771 0.4423 0.076 Uiso 1 1 calc R . . . .
H7CB H 0.5264 0.2564 0.3938 0.076 Uiso 1 1 calc R . . . .
C8C C 0.5579(3) 0.21443(17) 0.47217(18) 0.0573(12) Uani 1 1 d D U . . .
H8CA H 0.6124 0.2307 0.4837 0.086 Uiso 1 1 calc GR . . . .
H8CB H 0.5628 0.1805 0.4567 0.086 Uiso 1 1 calc GR . . . .
H8CC H 0.5371 0.2119 0.5073 0.086 Uiso 1 1 calc GR . . . .
C9C C 0.2257(2) 0.21877(15) 0.3486(2) 0.0453(10) Uani 1 1 d . U . . .
H9CA H 0.2540 0.1885 0.3699 0.054 Uiso 1 1 calc R . . . .
H9CB H 0.1704 0.2079 0.3234 0.054 Uiso 1 1 calc R . . . .
C10C C 0.2134(3) 0.25689(17) 0.3958(2) 0.0567(11) Uani 1 1 d . U . . .
H10I H 0.1814 0.2864 0.3753 0.068 Uiso 1 1 calc R . . . .
H10J H 0.2679 0.2690 0.4207 0.068 Uiso 1 1 calc R . . . .
C11C C 0.1663(3) 0.2311(2) 0.4361(2) 0.0718(14) Uani 1 1 d D U . . .
H11C H 0.1117 0.2195 0.4106 0.086 Uiso 1 1 calc R . . . .
H11D H 0.1978 0.2009 0.4549 0.086 Uiso 1 1 calc R . . . .
C12C C 0.1525(4) 0.2654(2) 0.4859(2) 0.100(2) Uani 1 1 d D U . . .
H12J H 0.1188 0.2475 0.5074 0.149 Uiso 1 1 calc GR . . . .
H12K H 0.1238 0.2963 0.4681 0.149 Uiso 1 1 calc GR . . . .
H12L H 0.2062 0.2742 0.5140 0.149 Uiso 1 1 calc GR . . . .
C13C C 0.2314(2) 0.28397(14) 0.26922(19) 0.0425(9) Uani 1 1 d . U . . .
H13I H 0.2282 0.3118 0.2968 0.051 Uiso 1 1 calc R . . . .
H13J H 0.2667 0.2957 0.2444 0.051 Uiso 1 1 calc R . . . .
C14C C 0.1430(3) 0.27407(17) 0.2273(2) 0.0770(16) Uani 1 1 d . U . . .
H14I H 0.1051 0.2653 0.2513 0.092 Uiso 1 1 calc R . . . .
H14J H 0.1440 0.2455 0.2001 0.092 Uiso 1 1 calc R . . . .
C15C C 0.1119(3) 0.32304(17) 0.1899(2) 0.0780(16) Uani 1 1 d D U . . .
H15E H 0.1087 0.3505 0.2181 0.094 Uiso 1 1 calc R . . . .
H15F H 0.1541 0.3331 0.1700 0.094 Uiso 1 1 calc R . . . .
C16C C 0.0285(4) 0.3195(3) 0.1423(3) 0.153(4) Uani 1 1 d D U . . .
H16M H 0.0341 0.2988 0.1088 0.230 Uiso 1 1 calc GR . . . .
H16N H 0.0099 0.3535 0.1277 0.230 Uiso 1 1 calc GR . . . .
H16O H -0.0122 0.3041 0.1597 0.230 Uiso 1 1 calc GR . . . .
N1C N 0.27520(18) 0.23820(11) 0.30743(14) 0.0368(7) Uani 1 1 d . U . . .

loop_
_atom_site_aniso_label
_atom_site_aniso_U_11
_atom_site_aniso_U_22
_atom_site_aniso_U_33
_atom_site_aniso_U_23
_atom_site_aniso_U_13
_atom_site_aniso_U_12
C1 0.0303(18) 0.030(2) 0.041(2) -0.0035(16) 0.0076(16) -0.0028(16)
C2 0.043(2) 0.027(2) 0.044(2) -0.0036(16) 0.0082(18) 0.0017(17)
C3 0.0236(17) 0.032(2) 0.040(2) 0.0006(16) 0.0103(15) 0.0038(15)
C4 0.0334(19) 0.028(2) 0.043(2) 0.0010(16) 0.0182(17) 0.0012(15)
C5 0.0293(18) 0.037(2) 0.0334(19) -0.0033(16) 0.0044(15) 0.0102(16)
C6 0.040(2) 0.036(2) 0.038(2) 0.0042(16) 0.0142(17) 0.0062(17)
C7 0.048(2) 0.027(2) 0.044(2) 0.0038(17) 0.0135(18) 0.0104(17)
C8 0.072(3) 0.047(3) 0.059(3) 0.018(2) 0.018(2) 0.028(2)
C9 0.060(3) 0.037(2) 0.049(2) 0.0011(19) 0.013(2) 0.001(2)
C10 0.044(2) 0.042(2) 0.039(2) 0.0014(17) 0.0082(18) 0.0051(18)
C11 0.045(2) 0.030(2) 0.036(2) -0.0070(16) 0.0074(17) -0.0015(17)
C12 0.068(3) 0.052(3) 0.040(2) -0.008(2) 0.019(2) -0.009(2)
C13 0.071(3) 0.038(2) 0.058(3) -0.016(2) 0.013(2) -0.003(2)
C14 0.053(3) 0.044(2) 0.044(2) -0.0062(19) 0.000(2) 0.004(2)
C15 0.033(2) 0.055(3) 0.062(3) -0.031(2) 0.023(2) -0.0143(19)
C16 0.054(3) 0.094(4) 0.101(4) -0.052(3) 0.048(3) -0.025(3)
C17 0.040(2) 0.048(3) 0.082(3) -0.023(2) 0.010(2) 0.005(2)
C18 0.048(3) 0.072(3) 0.056(3) -0.030(2) 0.016(2) -0.001(2)
N1 0.0262(14) 0.0274(16) 0.0307(15) -0.0014(12) 0.0081(12) 0.0042(12)
N2 0.0349(17) 0.0300(17) 0.0387(17) 0.0004(13) 0.0066(14) 0.0109(13)
N3 0.0287(15) 0.0283(16) 0.0346(15) -0.0040(13) 0.0090(13) -0.0016(12)
N4 0.0329(16) 0.0309(17) 0.0415(17) -0.0028(13) 0.0145(14) -0.0008(13)
O1 0.0304(14) 0.068(2) 0.0501(17) -0.0171(16) 0.0067(13) -0.0009(14)
O2 0.098(3) 0.0487(19) 0.0514(18) -0.0019(14) 0.0217(17) 0.0422(18)
O3 0.0392(16) 0.076(2) 0.0572(18) 0.0208(15) 0.0180(14) 0.0254(15)
O4 0.0572(18) 0.0285(15) 0.0601(18) 0.0009(13) 0.0061(15) 0.0128(13)
O5 0.0592(18) 0.0463(17) 0.0521(17) -0.0054(13) 0.0213(15) -0.0220(14)
O6 0.076(2) 0.0498(18) 0.0653(19) -0.0103(15) 0.0453(17) -0.0160(16)
O7 0.0378(15) 0.065(2) 0.0624(18) -0.0310(15) 0.0199(14) -0.0244(14)
S1 0.0459(6) 0.0419(6) 0.0433(5) 0.0042(4) 0.0146(5) 0.0223(5)
S2 0.0396(5) 0.0264(5) 0.0385(5) -0.0001(4) 0.0097(4) -0.0019(4)
S3 0.0412(5) 0.0413(6) 0.0523(6) -0.0155(5) 0.0243(5) -0.0135(5)
Co1 0.0249(2) 0.0314(3) 0.0357(3) -0.0046(2) 0.0075(2) 0.0014(2)
C1' 0.0327(19) 0.035(2) 0.048(2) -0.0015(17) 0.0217(17) 0.0050(16)
C2' 0.038(2) 0.0259(19) 0.040(2) -0.0026(15) 0.0157(17) 0.0078(16)
C3' 0.0285(18) 0.033(2) 0.054(2) 0.0019(17) 0.0190(17) -0.0002(16)
C4' 0.0241(18) 0.035(2) 0.052(2) -0.0048(17) 0.0092(17) -0.0007(16)
C5' 0.037(2) 0.037(2) 0.039(2) 0.0025(17) 0.0202(17) -0.0043(17)
C6' 0.036(2) 0.030(2) 0.037(2) 0.0055(15) 0.0127(16) -0.0030(16)
C7' 0.0308(18) 0.0246(19) 0.0364(19) 0.0010(15) 0.0042(15) 0.0008(15)
C8' 0.053(2) 0.031(2) 0.040(2) 0.0092(17) 0.0077(18) -0.0083(18)
C9' 0.040(2) 0.034(2) 0.050(2) 0.0022(18) 0.0073(18) 0.0063(18)
C10' 0.035(2) 0.032(2) 0.038(2) -0.0001(16) 0.0083(16) -0.0028(16)
C11' 0.043(2) 0.033(2) 0.0337(19) -0.0020(16) 0.0070(17) -0.0067(17)
C12' 0.055(3) 0.080(3) 0.042(2) -0.008(2) -0.004(2) 0.007(2)
C13' 0.085(3) 0.038(2) 0.045(2) -0.0073(19) 0.024(2) -0.013(2)
C14' 0.067(3) 0.043(2) 0.040(2) -0.0013(18) 0.017(2) -0.014(2)
C15' 0.0338(19) 0.0263(19) 0.0266(17) -0.0026(14) 0.0059(15) -0.0034(15)
C16' 0.035(2) 0.038(2) 0.044(2) -0.0039(18) -0.0013(17) -0.0039(17)
C17' 0.0286(18) 0.028(2) 0.041(2) -0.0021(16) 0.0069(16) -0.0027(15)
C18' 0.057(2) 0.036(2) 0.034(2) -0.0102(17) 0.0176(19) -0.0047(19)
N1' 0.0278(15) 0.0278(17) 0.0400(16) 0.0015(13) 0.0135(13) -0.0009(12)
N2' 0.0296(15) 0.0224(15) 0.0344(15) 0.0014(12) 0.0120(13) -0.0006(12)
N3' 0.0239(14) 0.0279(16) 0.0405(16) -0.0021(13) 0.0089(13) 0.0000(12)
N4' 0.0268(14) 0.0253(16) 0.0319(15) 0.0014(12) 0.0109(12) 0.0004(12)
O1' 0.0290(13) 0.0386(16) 0.0350(14) -0.0038(12) 0.0125(11) -0.0003(11)
O2' 0.0474(15) 0.0295(14) 0.0409(14) -0.0001(11) 0.0052(12) -0.0114(12)
O3' 0.0302(13) 0.0416(15) 0.0466(15) 0.0139(12) 0.0153(12) -0.0005(11)
O4' 0.0552(17) 0.0348(15) 0.0524(16) -0.0022(12) 0.0225(14) -0.0162(13)
O5' 0.0372(14) 0.0338(15) 0.0455(15) 0.0007(12) 0.0066(12) 0.0098(11)
O6' 0.0415(15) 0.0268(14) 0.0434(15) 0.0043(11) 0.0005(12) 0.0042(11)
O7' 0.0266(12) 0.0379(14) 0.0376(13) -0.0108(11) 0.0077(11) 0.0044(11)
S1' 0.0279(4) 0.0271(5) 0.0347(5) 0.0037(4) 0.0058(4) -0.0036(4)
S2' 0.0331(5) 0.0266(5) 0.0358(5) 0.0007(4) 0.0085(4) -0.0019(4)
S3' 0.0278(4) 0.0246(5) 0.0321(4) -0.0037(4) 0.0043(4) 0.0014(4)
Co1' 0.0227(2) 0.0239(2) 0.0309(2) -0.00064(19) 0.00844(19) -0.00004(18)
C1D 0.039(2) 0.0176(18) 0.0367(19) -0.0011(14) 0.0094(16) -0.0017(15)
C2D 0.055(2) 0.029(2) 0.044(2) -0.0053(17) 0.0187(19) -0.0049(18)
C3D 0.053(2) 0.033(2) 0.045(2) -0.0086(18) 0.0152(19) 0.0003(19)
C4D 0.088(4) 0.066(3) 0.068(3) -0.031(3) 0.043(3) -0.018(3)
C5D 0.0337(19) 0.0267(19) 0.040(2) -0.0002(15) 0.0162(16) -0.0030(15)
C6D 0.038(2) 0.030(2) 0.0369(19) -0.0011(15) 0.0139(16) -0.0028(16)
C7D 0.044(2) 0.037(2) 0.043(2) -0.0044(17) 0.0179(18) -0.0072(18)
C8D 0.057(3) 0.056(3) 0.042(2) 0.001(2) 0.017(2) -0.015(2)
C9D 0.039(2) 0.027(2) 0.041(2) -0.0064(16) 0.0168(17) -0.0119(16)
C10D 0.042(2) 0.027(2) 0.046(2) -0.0088(16) 0.0175(18) -0.0061(17)
C11D 0.042(2) 0.026(2) 0.045(2) -0.0030(16) 0.0153(18) -0.0097(16)
C12D 0.054(3) 0.046(3) 0.048(2) -0.006(2) 0.018(2) -0.016(2)
C13D 0.074(2) 0.0197(18) 0.0373(19) 0.0033(14) 0.0219(17) 0.0058(16)
C14D 0.085(3) 0.038(2) 0.041(2) -0.0011(17) 0.0065(19) 0.018(2)
C15D 0.148(4) 0.046(3) 0.045(2) 0.009(2) 0.018(3) 0.039(3)
C16D 0.168(10) 0.065(6) 0.054(4) -0.005(4) 0.026(6) 0.004(6)
C16E 0.162(6) 0.087(7) 0.047(5) -0.002(5) -0.001(5) 0.065(5)
N1D 0.0398(16) 0.0167(14) 0.0343(15) -0.0016(11) 0.0142(13) -0.0023(12)
C1C 0.042(2) 0.026(2) 0.063(2) 0.0023(17) 0.0099(19) 0.0064(16)
C2C 0.134(5) 0.042(3) 0.077(3) 0.018(2) 0.051(3) 0.032(3)
C3C 0.138(5) 0.043(3) 0.090(4) 0.009(3) 0.049(4) 0.044(3)
C4C 0.238(9) 0.064(4) 0.097(5) 0.003(3) 0.043(5) 0.036(5)
C5C 0.0281(17) 0.031(2) 0.056(2) 0.0042(17) 0.0135(16) -0.0051(15)
C6C 0.038(2) 0.035(2) 0.055(2) 0.0023(18) 0.0126(18) 0.0029(17)
C7C 0.038(2) 0.075(3) 0.073(3) 0.023(2) 0.010(2) -0.008(2)
C8C 0.052(3) 0.065(3) 0.049(2) -0.007(2) 0.004(2) 0.007(2)
C9C 0.0286(19) 0.033(2) 0.079(3) 0.0101(19) 0.0228(19) 0.0006(16)
C10C 0.049(2) 0.046(3) 0.085(3) 0.010(2) 0.034(2) 0.011(2)
C11C 0.042(3) 0.100(4) 0.077(3) 0.022(3) 0.023(2) 0.008(3)
C12C 0.089(4) 0.134(5) 0.090(4) 0.035(4) 0.049(3) 0.058(4)
C13C 0.041(2) 0.0206(18) 0.062(2) 0.0033(16) 0.0098(18) 0.0059(15)
C14C 0.060(3) 0.035(2) 0.104(4) -0.017(2) -0.027(3) 0.016(2)
C15C 0.082(3) 0.047(3) 0.084(3) -0.014(2) -0.012(3) 0.038(2)
C16C 0.146(6) 0.081(5) 0.165(6) -0.044(4) -0.065(5) 0.045(4)
N1C 0.0309(15) 0.0206(15) 0.0593(19) 0.0052(13) 0.0136(14) 0.0009(12)

loop_
_atom_type_symbol
_atom_type_description
_atom_type_scat_dispersion_real
_atom_type_scat_dispersion_imag
_atom_type_scat_source
C C 0.0033 0.0016 'International Tables Vol C Tables 4.2.6.8 and 6.1.1.4'
H H 0.0000 0.0000 'International Tables Vol C Tables 4.2.6.8 and 6.1.1.4'
Co Co 0.3494 0.9721 'International Tables Vol C Tables 4.2.6.8 and 6.1.1.4'
N N 0.0061 0.0033 'International Tables Vol C Tables 4.2.6.8 and 6.1.1.4'
O O 0.0106 0.0060 'International Tables Vol C Tables 4.2.6.8 and 6.1.1.4'
S S 0.1246 0.1234 'International Tables Vol C Tables 4.2.6.8 and 6.1.1.4'

loop_
_geom_angle_atom_site_label_1
_geom_angle_atom_site_label_2
_geom_angle_atom_site_label_3
_geom_angle
H1A C1 H1B 108.2
C2 C1 H1A 109.8
C2 C1 H1B 109.8
N1 C1 H1A 109.8
N1 C1 H1B 109.8
N1 C1 C2 109.4(3)
C1 C2 H2A 109.9
C1 C2 H2B 109.9
H2A C2 H2B 108.3
N2 C2 C1 108.9(3)
N2 C2 H2A 109.9
N2 C2 H2B 109.9
H3A C3 H3B 108.3
C4 C3 H3A 109.8
C4 C3 H3B 109.8
N1 C3 H3A 109.8
N1 C3 H3B 109.8
N1 C3 C4 109.3(3)
C3 C4 H4A 110.0
C3 C4 H4B 110.0
H4A C4 H4B 108.3
N3 C4 C3 108.7(3)
N3 C4 H4A 110.0
N3 C4 H4B 110.0
H5A C5 H5B 108.1
C6 C5 H5A 109.6
C6 C5 H5B 109.6
N1 C5 H5A 109.6
N1 C5 H5B 109.6
N1 C5 C6 110.2(3)
C5 C6 H6A 110.0
C5 C6 H6B 110.0
H6A C6 H6B 108.4
N4 C6 C5 108.5(3)
N4 C6 H6A 110.0
N4 C6 H6B 110.0
C8 C7 S1 107.6(3)
C9 C7 C8 110.7(3)
C9 C7 S1 109.5(3)
C10 C7 C8 110.2(3)
C10 C7 C9 110.7(3)
C10 C7 S1 108.0(3)
C7 C8 H8A 109.5
C7 C8 H8B 109.5
C7 C8 H8C 109.5
H8A C8 H8B 109.5
H8A C8 H8C 109.5
H8B C8 H8C 109.5
C7 C9 H9A 109.5
C7 C9 H9B 109.5
C7 C9 H9C 109.5
H9A C9 H9B 109.5
H9A C9 H9C 109.5
H9B C9 H9C 109.5
C7 C10 H10A 109.5
C7 C10 H10B 109.5
C7 C10 H10C 109.5
H10A C10 H10B 109.5
H10A C10 H10C 109.5
H10B C10 H10C 109.5
C12 C11 C13 110.3(3)
C12 C11 S2 109.2(3)
C13 C11 S2 107.5(3)
C14 C11 C12 110.8(3)
C14 C11 C13 110.1(3)
C14 C11 S2 108.9(3)
C11 C12 H12A 109.5
C11 C12 H12B 109.5
C11 C12 H12C 109.5
H12A C12 H12B 109.5
H12A C12 H12C 109.5
H12B C12 H12C 109.5
C11 C13 H13A 109.5
C11 C13 H13B 109.5
C11 C13 H13C 109.5
H13A C13 H13B 109.5
H13A C13 H13C 109.5
H13B C13 H13C 109.5
C11 C14 H14A 109.5
C11 C14 H14B 109.5
C11 C14 H14C 109.5
H14A C14 H14B 109.5
H14A C14 H14C 109.5
H14B C14 H14C 109.5
C16 C15 C18 109.9(4)
C16 C15 S3 106.8(3)
C17 C15 C16 111.6(4)
C17 C15 C18 111.5(3)
C17 C15 S3 108.7(3)
C18 C15 S3 108.1(3)
C15 C16 H16A 109.5
C15 C16 H16B 109.5
C15 C16 H16C 109.5
H16A C16 H16B 109.5
H16A C16 H16C 109.5
H16B C16 H16C 109.5
C15 C17 H17A 109.5
C15 C17 H17B 109.5
C15 C17 H17C 109.5
H17A C17 H17B 109.5
H17A C17 H17C 109.5
H17B C17 H17C 109.5
C15 C18 H18A 109.5
C15 C18 H18B 109.5
C15 C18 H18C 109.5
H18A C18 H18B 109.5
H18A C18 H18C 109.5
H18B C18 H18C 109.5
C1 N1 C3 111.4(3)
C1 N1 Co1 107.48(19)
C3 N1 Co1 106.36(19)
C5 N1 C1 112.4(3)
C5 N1 C3 112.3(3)
C5 N1 Co1 106.48(19)
C2 N2 S1 117.0(2)
C2 N2 Co1 112.5(2)
S1 N2 Co1 130.47(18)
C4 N3 S2 116.3(2)
C4 N3 Co1 111.6(2)
S2 N3 Co1 126.71(16)
C6 N4 S3 118.6(2)
C6 N4 Co1 110.7(2)
S3 N4 Co1 130.53(18)
H1C O1 H1D 106(4)
Co1 O1 H1C 95(3)
Co1 O1 H1D 102(3)
N2 S1 C7 109.47(16)
O2 S1 C7 105.22(18)
O2 S1 N2 112.35(17)
O2 S1 O3 116.06(19)
O3 S1 C7 104.99(17)
O3 S1 N2 108.31(17)
N3 S2 C11 108.41(16)
O4 S2 C11 105.09(17)
O4 S2 N3 111.55(16)
O5 S2 C11 105.88(17)
O5 S2 N3 108.76(15)
O5 S2 O4 116.67(17)
N4 S3 C15 109.53(17)
O6 S3 C15 106.27(19)
O6 S3 N4 111.88(17)
O6 S3 O7 115.97(18)
O7 S3 C15 103.82(18)
O7 S3 N4 108.90(16)
N2 Co1 N1 80.08(11)
N2 Co1 O1 97.16(12)
N3 Co1 N1 81.16(10)
N3 Co1 N2 119.17(11)
N3 Co1 N4 119.47(11)
N3 Co1 O1 101.67(11)
N4 Co1 N1 81.13(11)
N4 Co1 N2 113.82(11)
N4 Co1 O1 98.61(12)
O1 Co1 N1 176.80(11)
H1'A C1' H1'B 108.2
C2' C1' H1'A 109.7
C2' C1' H1'B 109.7
N1' C1' H1'A 109.7
N1' C1' H1'B 109.7
N1' C1' C2' 110.0(3)
C1' C2' H2'A 110.0
C1' C2' H2'B 110.0
H2'A C2' H2'B 108.4
N2' C2' C1' 108.6(3)
N2' C2' H2'A 110.0
N2' C2' H2'B 110.0
H3'A C3' H3'B 108.3
C4' C3' H3'A 109.8
C4' C3' H3'B 109.8
N1' C3' H3'A 109.8
N1' C3' H3'B 109.8
N1' C3' C4' 109.2(3)
C3' C4' H4'A 110.0
C3' C4' H4'B 110.0
H4'A C4' H4'B 108.4
N3' C4' C3' 108.5(3)
N3' C4' H4'A 110.0
N3' C4' H4'B 110.0
H5'A C5' H5'B 108.1
C6' C5' H5'A 109.5
C6' C5' H5'B 109.5
N1' C5' H5'A 109.5
N1' C5' H5'B 109.5
N1' C5' C6' 110.6(3)
C5' C6' H6'A 109.8
C5' C6' H6'B 109.8
H6'A C6' H6'B 108.2
N4' C6' C5' 109.4(3)
N4' C6' H6'A 109.8
N4' C6' H6'B 109.8
C8' C7' C9' 110.0(3)
C8' C7' S1' 107.6(2)
C9' C7' S1' 108.9(2)
C10' C7' C8' 110.4(3)
C10' C7' C9' 111.1(3)
C10' C7' S1' 108.8(2)
C7' C8' H8'A 109.5
C7' C8' H8'B 109.5
C7' C8' H8'C 109.5
H8'A C8' H8'B 109.5
H8'A C8' H8'C 109.5
H8'B C8' H8'C 109.5
C7' C9' H9'A 109.5
C7' C9' H9'B 109.5
C7' C9' H9'C 109.5
H9'A C9' H9'B 109.5
H9'A C9' H9'C 109.5
H9'B C9' H9'C 109.5
C7' C10' H10D 109.5
C7' C10' H10E 109.5
C7' C10' H10F 109.5
H10D C10' H10E 109.5
H10D C10' H10F 109.5
H10E C10' H10F 109.5
C12' C11' S2' 108.4(3)
C13' C11' C12' 111.2(3)
C13' C11' S2' 107.6(3)
C14' C11' C12' 110.9(3)
C14' C11' C13' 110.5(3)
C14' C11' S2' 108.1(2)
C11' C12' H12D 109.5
C11' C12' H12E 109.5
C11' C12' H12F 109.5
H12D C12' H12E 109.5
H12D C12' H12F 109.5
H12E C12' H12F 109.5
C11' C13' H13D 109.5
C11' C13' H13E 109.5
C11' C13' H13F 109.5
H13D C13' H13E 109.5
H13D C13' H13F 109.5
H13E C13' H13F 109.5
C11' C14' H14D 109.5
C11' C14' H14E 109.5
C11' C14' H14F 109.5
H14D C14' H14E 109.5
H14D C14' H14F 109.5
H14E C14' H14F 109.5
C16' C15' S3' 107.2(2)
C17' C15' C16' 110.6(3)
C17' C15' S3' 108.7(2)
C18' C15' C16' 110.6(3)
C18' C15' C17' 110.6(3)
C18' C15' S3' 109.0(2)
C15' C16' H16D 109.5
C15' C16' H16E 109.5
C15' C16' H16F 109.5
H16D C16' H16E 109.5
H16D C16' H16F 109.5
H16E C16' H16F 109.5
C15' C17' H17D 109.5
C15' C17' H17E 109.5
C15' C17' H17F 109.5
H17D C17' H17E 109.5
H17D C17' H17F 109.5
H17E C17' H17F 109.5
C15' C18' H18D 109.5
C15' C18' H18E 109.5
C15' C18' H18F 109.5
H18D C18' H18E 109.5
H18D C18' H18F 109.5
H18E C18' H18F 109.5
C1' N1' C3' 111.6(3)
C1' N1' C5' 112.1(3)
C1' N1' Co1' 107.18(19)
C3' N1' C5' 112.2(3)
C3' N1' Co1' 106.9(2)
C5' N1' Co1' 106.6(2)
C2' N2' S1' 116.4(2)
C2' N2' Co1' 111.9(2)
S1' N2' Co1' 131.24(16)
C4' N3' S2' 117.0(2)
C4' N3' Co1' 111.5(2)
S2' N3' Co1' 125.64(15)
C6' N4' S3' 118.3(2)
C6' N4' Co1' 110.8(2)
S3' N4' Co1' 130.87(15)
H1'C O1' H1'D 112(3)
Co1' O1' H1'C 106(2)
Co1' O1' H1'D 98(3)
N2' S1' C7' 109.11(15)
O2' S1' C7' 105.51(15)
O2' S1' N2' 112.21(15)
O2' S1' O3' 115.69(15)
O3' S1' C7' 104.74(15)
O3' S1' N2' 109.09(14)
N3' S2' C11' 108.50(16)
O4' S2' C11' 105.13(16)
O4' S2' N3' 111.79(15)
O5' S2' C11' 105.73(16)
O5' S2' N3' 108.78(15)
O5' S2' O4' 116.43(16)
N4' S3' C15' 109.68(15)
O6' S3' C15' 105.47(15)
O6' S3' N4' 112.53(15)
O6' S3' O7' 115.75(15)
O7' S3' C15' 104.23(15)
O7' S3' N4' 108.70(14)
N2' Co1' N1' 80.56(10)
N2' Co1' O1' 97.22(10)
N3' Co1' N1' 80.69(11)
N3' Co1' N2' 118.30(11)
N3' Co1' N4' 120.52(11)
N3' Co1' O1' 102.03(10)
N4' Co1' N1' 81.45(10)
N4' Co1' N2' 113.81(11)
N4' Co1' O1' 97.85(10)
O1' Co1' N1' 177.12(10)
H1DA C1D H1DB 107.5
C2D C1D H1DA 108.4
C2D C1D H1DB 108.4
C2D C1D N1D 115.3(3)
N1D C1D H1DA 108.4
N1D C1D H1DB 108.4
C1D C2D H2DA 109.3
C1D C2D H2DB 109.3
C1D C2D C3D 111.4(3)
H2DA C2D H2DB 108.0
C3D C2D H2DA 109.3
C3D C2D H2DB 109.3
C2D C3D H3DA 108.9
C2D C3D H3DB 108.9
C2D C3D C4D 113.2(3)
H3DA C3D H3DB 107.8
C4D C3D H3DA 108.9
C4D C3D H3DB 108.9
C3D C4D H4DA 109.5
C3D C4D H4DB 109.5
C3D C4D H4DC 109.5
H4DA C4D H4DB 109.5
H4DA C4D H4DC 109.5
H4DB C4D H4DC 109.5
H5DA C5D H5DB 107.5
C6D C5D H5DA 108.4
C6D C5D H5DB 108.4
C6D C5D N1D 115.5(3)
N1D C5D H5DA 108.4
N1D C5D H5DB 108.4
C5D C6D H6DA 109.6
C5D C6D H6DB 109.6
C5D C6D C7D 110.2(3)
H6DA C6D H6DB 108.1
C7D C6D H6DA 109.6
C7D C6D H6DB 109.6
C6D C7D H7DA 109.2
C6D C7D H7DB 109.2
H7DA C7D H7DB 107.9
C8D C7D C6D 112.2(3)
C8D C7D H7DA 109.2
C8D C7D H7DB 109.2
C7D C8D H8DA 109.5
C7D C8D H8DB 109.5
C7D C8D H8DC 109.5
H8DA C8D H8DB 109.5
H8DA C8D H8DC 109.5
H8DB C8D H8DC 109.5
H9DA C9D H9DB 107.5
C10D C9D H9DA 108.5
C10D C9D H9DB 108.5
C10D C9D N1D 115.0(3)
N1D C9D H9DA 108.5
N1D C9D H9DB 108.5
C9D C10D H10G 109.4
C9D C10D H10H 109.4
H10G C10D H10H 108.0
C11D C10D C9D 111.3(3)
C11D C10D H10G 109.4
C11D C10D H10H 109.4
C10D C11D H11A 109.0
C10D C11D H11B 109.0
H11A C11D H11B 107.8
C12D C11D C10D 112.8(3)
C12D C11D H11A 109.0
C12D C11D H11B 109.0
C11D C12D H12G 109.5
C11D C12D H12H 109.5
C11D C12D H12I 109.5
H12G C12D H12H 109.5
H12G C12D H12I 109.5
H12H C12D H12I 109.5
H13G C13D H13H 107.4
C14D C13D H13G 108.3
C14D C13D H13H 108.3
N1D C13D H13G 108.3
N1D C13D H13H 108.3
N1D C13D C14D 115.9(3)
C13D C14D H14G 109.4
C13D C14D H14H 109.4
H14G C14D H14H 108.0
C15D C14D C13D 110.9(4)
C15D C14D H14G 109.4
C15D C14D H14H 109.4
C14D C15D H15D 107.8
C14D C15D H15C 107.8
C14D C15D H15B 108.1
C14D C15D H15A 108.1
C14D C15D C16D 117.9(6)
C14D C15D C16E 116.6(6)
H15D C15D H15C 107.2
H15B C15D H15A 107.3
C16D C15D H15D 107.8
C16D C15D H15C 107.8
C16E C15D H15B 108.1
C16E C15D H15A 108.1
C15D C16D H16G 109.5
C15D C16D H16H 109.5
C15D C16D H16I 109.5
H16G C16D H16H 109.5
H16G C16D H16I 109.5
H16H C16D H16I 109.5
C15D C16E H16J 109.5
C15D C16E H16K 109.5
C15D C16E H16L 109.5
H16J C16E H16K 109.5
H16J C16E H16L 109.5
H16K C16E H16L 109.5
C1D N1D C9D 108.9(2)
C5D N1D C1D 109.0(2)
C5D N1D C9D 110.3(2)
C13D N1D C1D 110.6(3)
C13D N1D C5D 108.8(3)
C13D N1D C9D 109.3(3)
H1CA C1C H1CB 107.3
C2C C1C H1CA 108.1
C2C C1C H1CB 108.1
C2C C1C N1C 116.6(3)
N1C C1C H1CA 108.1
N1C C1C H1CB 108.1
C1C C2C H2CA 110.4
C1C C2C H2CB 110.4
C1C C2C C3C 106.7(4)
H2CA C2C H2CB 108.6
C3C C2C H2CA 110.4
C3C C2C H2CB 110.4
C2C C3C H3CA 108.7
C2C C3C H3CB 108.7
H3CA C3C H3CB 107.6
C4C C3C C2C 114.4(5)
C4C C3C H3CA 108.7
C4C C3C H3CB 108.7
C3C C4C H4CA 109.5
C3C C4C H4CB 109.5
C3C C4C H4CC 109.5
H4CA C4C H4CB 109.5
H4CA C4C H4CC 109.5
H4CB C4C H4CC 109.5
H5CA C5C H5CB 107.3
C6C C5C H5CA 108.2
C6C C5C H5CB 108.2
N1C C5C H5CA 108.2
N1C C5C H5CB 108.2
N1C C5C C6C 116.4(3)
C5C C6C H6CA 109.5
C5C C6C H6CB 109.5
H6CA C6C H6CB 108.1
C7C C6C C5C 110.5(3)
C7C C6C H6CA 109.5
C7C C6C H6CB 109.5
C6C C7C H7CA 108.1
C6C C7C H7CB 108.1
C6C C7C C8C 116.9(4)
H7CA C7C H7CB 107.3
C8C C7C H7CA 108.1
C8C C7C H7CB 108.1
C7C C8C H8CA 109.5
C7C C8C H8CB 109.5
C7C C8C H8CC 109.5
H8CA C8C H8CB 109.5
H8CA C8C H8CC 109.5
H8CB C8C H8CC 109.5
H9CA C9C H9CB 107.4
C10C C9C H9CA 108.4
C10C C9C H9CB 108.4
N1C C9C H9CA 108.4
N1C C9C H9CB 108.4
N1C C9C C10C 115.7(3)
C9C C10C H10I 109.7
C9C C10C H10J 109.7
C9C C10C C11C 109.8(4)
H10I C10C H10J 108.2
C11C C10C H10I 109.7
C11C C10C H10J 109.7
C10C C11C H11C 108.7
C10C C11C H11D 108.7
H11C C11C H11D 107.6
C12C C11C C10C 114.2(4)
C12C C11C H11C 108.7
C12C C11C H11D 108.7
C11C C12C H12J 109.5
C11C C12C H12K 109.5
C11C C12C H12L 109.5
H12J C12C H12K 109.5
H12J C12C H12L 109.5
H12K C12C H12L 109.5
H13I C13C H13J 107.4
C14C C13C H13I 108.3
C14C C13C H13J 108.3
C14C C13C N1C 116.1(3)
N1C C13C H13I 108.3
N1C C13C H13J 108.3
C13C C14C H14I 110.0
C13C C14C H14J 110.0
C13C C14C C15C 108.5(4)
H14I C14C H14J 108.4
C15C C14C H14I 110.0
C15C C14C H14J 110.0
C14C C15C H15E 108.2
C14C C15C H15F 108.2
H15E C15C H15F 107.3
C16C C15C C14C 116.5(5)
C16C C15C H15E 108.2
C16C C15C H15F 108.2
C15C C16C H16M 109.5
C15C C16C H16N 109.5
C15C C16C H16O 109.5
H16M C16C H16N 109.5
H16M C16C H16O 109.5
H16N C16C H16O 109.5
C5C N1C C1C 111.0(3)
C5C N1C C13C 105.5(3)
C9C N1C C1C 105.6(3)
C9C N1C C5C 112.0(3)
C9C N1C C13C 111.4(3)
C13C N1C C1C 111.4(3)

loop_
_geom_bond_atom_site_label_1
_geom_bond_atom_site_label_2
_geom_bond_distance
C1 H1A 0.9700
C1 H1B 0.9700
C1 C2 1.510(5)
C1 N1 1.470(4)
C2 H2A 0.9700
C2 H2B 0.9700
C2 N2 1.478(4)
C3 H3A 0.9700
C3 H3B 0.9700
C3 C4 1.520(5)
C3 N1 1.483(4)
C4 H4A 0.9700
C4 H4B 0.9700
C4 N3 1.473(4)
C5 H5A 0.9700
C5 H5B 0.9700
C5 C6 1.525(5)
C5 N1 1.469(4)
C6 H6A 0.9700
C6 H6B 0.9700
C6 N4 1.470(4)
C7 C8 1.540(5)
C7 C9 1.527(5)
C7 C10 1.522(5)
C7 S1 1.814(4)
C8 H8A 0.9600
C8 H8B 0.9600
C8 H8C 0.9600
C9 H9A 0.9600
C9 H9B 0.9600
C9 H9C 0.9600
C10 H10A 0.9600
C10 H10B 0.9600
C10 H10C 0.9600
C11 C12 1.523(5)
C11 C13 1.541(5)
C11 C14 1.521(5)
C11 S2 1.823(4)
C12 H12A 0.9600
C12 H12B 0.9600
C12 H12C 0.9600
C13 H13A 0.9600
C13 H13B 0.9600
C13 H13C 0.9600
C14 H14A 0.9600
C14 H14B 0.9600
C14 H14C 0.9600
C15 C16 1.530(5)
C15 C17 1.518(6)
C15 C18 1.532(6)
C15 S3 1.831(4)
C16 H16A 0.9600
C16 H16B 0.9600
C16 H16C 0.9600
C17 H17A 0.9600
C17 H17B 0.9600
C17 H17C 0.9600
C18 H18A 0.9600
C18 H18B 0.9600
C18 H18C 0.9600
N1 Co1 2.246(3)
N2 S1 1.582(3)
N2 Co1 2.038(3)
N3 S2 1.587(3)
N3 Co1 2.014(3)
N4 S3 1.570(3)
N4 Co1 2.030(3)
O1 H1C 0.956(15)
O1 H1D 0.974(16)
O1 Co1 2.133(3)
O2 S1 1.451(3)
O3 S1 1.459(3)
O4 S2 1.458(3)
O5 S2 1.449(3)
O6 S3 1.441(3)
O7 S3 1.456(3)
C1' H1'A 0.9700
C1' H1'B 0.9700
C1' C2' 1.510(5)
C1' N1' 1.474(4)
C2' H2'A 0.9700
C2' H2'B 0.9700
C2' N2' 1.489(4)
C3' H3'A 0.9700
C3' H3'B 0.9700
C3' C4' 1.508(5)
C3' N1' 1.478(4)
C4' H4'A 0.9700
C4' H4'B 0.9700
C4' N3' 1.482(4)
C5' H5'A 0.9700
C5' H5'B 0.9700
C5' C6' 1.514(5)
C5' N1' 1.482(4)
C6' H6'A 0.9700
C6' H6'B 0.9700
C6' N4' 1.474(4)
C7' C8' 1.531(5)
C7' C9' 1.531(5)
C7' C10' 1.530(5)
C7' S1' 1.823(3)
C8' H8'A 0.9600
C8' H8'B 0.9600
C8' H8'C 0.9600
C9' H9'A 0.9600
C9' H9'B 0.9600
C9' H9'C 0.9600
C10' H10D 0.9600
C10' H10E 0.9600
C10' H10F 0.9600
C11' C12' 1.531(5)
C11' C13' 1.530(5)
C11' C14' 1.526(5)
C11' S2' 1.821(4)
C12' H12D 0.9600
C12' H12E 0.9600
C12' H12F 0.9600
C13' H13D 0.9600
C13' H13E 0.9600
C13' H13F 0.9600
C14' H14D 0.9600
C14' H14E 0.9600
C14' H14F 0.9600
C15' C16' 1.529(5)
C15' C17' 1.524(5)
C15' C18' 1.519(5)
C15' S3' 1.824(3)
C16' H16D 0.9600
C16' H16E 0.9600
C16' H16F 0.9600
C17' H17D 0.9600
C17' H17E 0.9600
C17' H17F 0.9600
C18' H18D 0.9600
C18' H18E 0.9600
C18' H18F 0.9600
N1' Co1' 2.241(3)
N2' S1' 1.573(3)
N2' Co1' 2.043(3)
N3' S2' 1.577(3)
N3' Co1' 2.023(3)
N4' S3' 1.578(3)
N4' Co1' 2.032(3)
O1' H1'C 0.964(16)
O1' H1'D 0.941(18)
O1' Co1' 2.125(2)
O2' S1' 1.454(2)
O3' S1' 1.454(2)
O4' S2' 1.455(2)
O5' S2' 1.450(2)
O6' S3' 1.451(2)
O7' S3' 1.459(2)
C1D H1DA 0.9700
C1D H1DB 0.9700
C1D C2D 1.504(5)
C1D N1D 1.524(4)
C2D H2DA 0.9700
C2D H2DB 0.9700
C2D C3D 1.519(5)
C3D H3DA 0.9700
C3D H3DB 0.9700
C3D C4D 1.520(5)
C4D H4DA 0.9600
C4D H4DB 0.9600
C4D H4DC 0.9600
C5D H5DA 0.9700
C5D H5DB 0.9700
C5D C6D 1.520(5)
C5D N1D 1.521(4)
C6D H6DA 0.9700
C6D H6DB 0.9700
C6D C7D 1.529(5)
C7D H7DA 0.9700
C7D H7DB 0.9700
C7D C8D 1.526(5)
C8D H8DA 0.9600
C8D H8DB 0.9600
C8D H8DC 0.9600
C9D H9DA 0.9700
C9D H9DB 0.9700
C9D C10D 1.523(5)
C9D N1D 1.527(4)
C10D H10G 0.9700
C10D H10H 0.9700
C10D C11D 1.522(5)
C11D H11A 0.9700
C11D H11B 0.9700
C11D C12D 1.511(5)
C12D H12G 0.9600
C12D H12H 0.9600
C12D H12I 0.9600
C13D H13G 0.9700
C13D H13H 0.9700
C13D C14D 1.516(6)
C13D N1D 1.515(4)
C14D H14G 0.9700
C14D H14H 0.9700
C14D C15D 1.505(6)
C15D H15D 0.9700
C15D H15C 0.9700
C15D H15B 0.9700
C15D H15A 0.9700
C15D C16D 1.509(2)
C15D C16E 1.5148(14)
C16D H16G 0.9600
C16D H16H 0.9600
C16D H16I 0.9600
C16E H16J 0.9600
C16E H16K 0.9600
C16E H16L 0.9600
C1C H1CA 0.9700
C1C H1CB 0.9700
C1C C2C 1.511(6)
C1C N1C 1.533(5)
C2C H2CA 0.9700
C2C H2CB 0.9700
C2C C3C 1.565(7)
C3C H3CA 0.9700
C3C H3CB 0.9700
C3C C4C 1.490(4)
C4C H4CA 0.9600
C4C H4CB 0.9600
C4C H4CC 0.9600
C5C H5CA 0.9700
C5C H5CB 0.9700
C5C C6C 1.514(5)
C5C N1C 1.513(4)
C6C H6CA 0.9700
C6C H6CB 0.9700
C6C C7C 1.493(5)
C7C H7CA 0.9700
C7C H7CB 0.9700
C7C C8C 1.507(4)
C8C H8CA 0.9600
C8C H8CB 0.9600
C8C H8CC 0.9600
C9C H9CA 0.9700
C9C H9CB 0.9700
C9C C10C 1.517(6)
C9C N1C 1.498(4)
C10C H10I 0.9700
C10C H10J 0.9700
C10C C11C 1.519(6)
C11C H11C 0.9700
C11C H11D 0.9700
C11C C12C 1.510(4)
C12C H12J 0.9600
C12C H12K 0.9600
C12C H12L 0.9600
C13C H13I 0.9700
C13C H13J 0.9700
C13C C14C 1.520(5)
C13C N1C 1.526(4)
C14C H14I 0.9700
C14C H14J 0.9700
C14C C15C 1.533(6)
C15C H15E 0.9700
C15C H15F 0.9700
C15C C16C 1.492(4)
C16C H16M 0.9600
C16C H16N 0.9600
C16C H16O 0.9600

loop_
_geom_hbond_atom_site_label_D
_geom_hbond_atom_site_label_H
_geom_hbond_atom_site_label_A
_geom_hbond_distance_DH
_geom_hbond_distance_HA
_geom_hbond_distance_DA
_geom_hbond_angle_DHA
_geom_hbond_site_symmetry_A
O1 H1D O3 0.974(16) 1.771(16) 2.684(4) 155(4) .
O1' H1'C O3' 0.964(16) 1.796(16) 2.704(4) 156(4) .
O1' H1'D O7' 0.941(18) 1.82(2) 2.741(3) 165(4) .
C1D H1DB O2' 0.97 2.27 3.177(4) 155.0 2
C9D H9DA O4' 0.97 2.27 3.192(4) 157.4 .
C13D H13G O2 0.97 2.29 3.118(5) 143.3 .

loop_
_geom_torsion_atom_site_label_1
_geom_torsion_atom_site_label_2
_geom_torsion_atom_site_label_3
_geom_torsion_atom_site_label_4
_geom_torsion
C1 C2 N2 S1 -139.7(3)
C1 C2 N2 Co1 42.9(3)
C2 C1 N1 C3 151.4(3)
C2 C1 N1 C5 -81.5(3)
C2 C1 N1 Co1 35.3(3)
C2 N2 S1 C7 92.5(3)
C2 N2 S1 O2 -24.0(3)
C2 N2 S1 O3 -153.5(3)
C3 C4 N3 S2 -110.0(3)
C3 C4 N3 Co1 45.9(3)
C4 C3 N1 C1 -83.3(3)
C4 C3 N1 C5 149.6(3)
C4 C3 N1 Co1 33.5(3)
C4 N3 S2 C11 -93.6(3)
C4 N3 S2 O4 21.6(3)
C4 N3 S2 O5 151.7(2)
C5 C6 N4 S3 -137.3(3)
C5 C6 N4 Co1 46.8(3)
C6 C5 N1 C1 149.4(3)
C6 C5 N1 C3 -84.1(3)
C6 C5 N1 Co1 32.0(3)
C6 N4 S3 C15 92.6(3)
C6 N4 S3 O6 -24.9(3)
C6 N4 S3 O7 -154.4(3)
C8 C7 S1 N2 176.3(3)
C8 C7 S1 O2 -62.7(3)
C8 C7 S1 O3 60.3(3)
C9 C7 S1 N2 -63.3(3)
C9 C7 S1 O2 57.7(3)
C9 C7 S1 O3 -179.4(3)
C10 C7 S1 N2 57.4(3)
C10 C7 S1 O2 178.3(3)
C10 C7 S1 O3 -58.7(3)
C12 C11 S2 N3 54.0(3)
C12 C11 S2 O4 -65.4(3)
C12 C11 S2 O5 170.5(3)
C13 C11 S2 N3 173.6(3)
C13 C11 S2 O4 54.2(3)
C13 C11 S2 O5 -69.8(3)
C14 C11 S2 N3 -67.1(3)
C14 C11 S2 O4 173.5(3)
C14 C11 S2 O5 49.4(3)
C16 C15 S3 N4 179.2(3)
C16 C15 S3 O6 -59.7(4)
C16 C15 S3 O7 63.1(4)
C17 C15 S3 N4 58.6(3)
C17 C15 S3 O6 179.6(3)
C17 C15 S3 O7 -57.6(3)
C18 C15 S3 N4 -62.6(3)
C18 C15 S3 O6 58.5(3)
C18 C15 S3 O7 -178.8(3)
N1 C1 C2 N2 -51.8(4)
N1 C3 C4 N3 -52.8(4)
N1 C5 C6 N4 -52.7(4)
Co1 N2 S1 C7 -90.6(2)
Co1 N2 S1 O2 152.9(2)
Co1 N2 S1 O3 23.4(3)
Co1 N3 S2 C11 114.7(2)
Co1 N3 S2 O4 -130.1(2)
Co1 N3 S2 O5 0.0(3)
Co1 N4 S3 C15 -92.4(3)
Co1 N4 S3 O6 150.0(2)
Co1 N4 S3 O7 20.5(3)
C1' C2' N2' S1' -143.7(2)
C1' C2' N2' Co1' 43.1(3)
C2' C1' N1' C3' 151.7(3)
C2' C1' N1' C5' -81.5(3)
C2' C1' N1' Co1' 35.1(3)
C2' N2' S1' C7' 93.5(3)
C2' N2' S1' O2' -23.0(3)
C2' N2' S1' O3' -152.6(2)
C3' C4' N3' S2' -108.8(3)
C3' C4' N3' Co1' 45.8(3)
C4' C3' N1' C1' -82.4(3)
C4' C3' N1' C5' 151.0(3)
C4' C3' N1' Co1' 34.5(3)
C4' N3' S2' C11' -94.9(3)
C4' N3' S2' O4' 20.5(3)
C4' N3' S2' O5' 150.5(2)
C5' C6' N4' S3' -135.3(3)
C5' C6' N4' Co1' 45.2(3)
C6' C5' N1' C1' 147.6(3)
C6' C5' N1' C3' -86.0(3)
C6' C5' N1' Co1' 30.6(3)
C6' N4' S3' C15' 92.6(3)
C6' N4' S3' O6' -24.5(3)
C6' N4' S3' O7' -154.0(2)
C8' C7' S1' N2' 178.6(2)
C8' C7' S1' O2' -60.6(3)
C8' C7' S1' O3' 61.9(3)
C9' C7' S1' N2' -62.2(3)
C9' C7' S1' O2' 58.5(3)
C9' C7' S1' O3' -178.9(2)
C10' C7' S1' N2' 59.0(3)
C10' C7' S1' O2' 179.8(2)
C10' C7' S1' O3' -57.7(3)
C12' C11' S2' N3' 55.7(3)
C12' C11' S2' O4' -64.0(3)
C12' C11' S2' O5' 172.3(3)
C13' C11' S2' N3' 176.1(3)
C13' C11' S2' O4' 56.4(3)
C13' C11' S2' O5' -67.3(3)
C14' C11' S2' N3' -64.6(3)
C14' C11' S2' O4' 175.7(3)
C14' C11' S2' O5' 52.0(3)
C16' C15' S3' N4' -179.5(2)
C16' C15' S3' O6' -58.1(3)
C16' C15' S3' O7' 64.3(3)
C17' C15' S3' N4' 60.9(3)
C17' C15' S3' O6' -177.7(2)
C17' C15' S3' O7' -55.3(3)
C18' C15' S3' N4' -59.7(3)
C18' C15' S3' O6' 61.7(3)
C18' C15' S3' O7' -175.9(2)
N1' C1' C2' N2' -52.0(4)
N1' C3' C4' N3' -53.2(4)
N1' C5' C6' N4' -50.7(4)
Co1' N2' S1' C7' -95.0(2)
Co1' N2' S1' O2' 148.45(19)
Co1' N2' S1' O3' 18.9(3)
Co1' N3' S2' C11' 114.6(2)
Co1' N3' S2' O4' -129.97(19)
Co1' N3' S2' O5' 0.0(2)
Co1' N4' S3' C15' -88.1(2)
Co1' N4' S3' O6' 154.88(18)
Co1' N4' S3' O7' 25.3(2)
C1D C2D C3D C4D -176.4(4)
C2D C1D N1D C5D -171.9(3)
C2D C1D N1D C9D 67.7(4)
C2D C1D N1D C13D -52.4(4)
C5D C6D C7D C8D 169.8(3)
C6D C5D N1D C1D -70.8(4)
C6D C5D N1D C9D 48.7(4)
C6D C5D N1D C13D 168.6(3)
C9D C10D C11D C12D 170.9(3)
C10D C9D N1D C1D 168.4(3)
C10D C9D N1D C5D 48.9(4)
C10D C9D N1D C13D -70.7(4)
C13D C14D C15D C16D -76.1(7)
C13D C14D C15D C16E -179.8(6)
C14D C13D N1D C1D -59.9(4)
C14D C13D N1D C5D 59.8(4)
C14D C13D N1D C9D -179.7(3)
N1D C1D C2D C3D -173.6(3)
N1D C5D C6D C7D -166.5(3)
N1D C9D C10D C11D -171.6(3)
N1D C13D C14D C15D 176.6(3)
C1C C2C C3C C4C 176.3(5)
C2C C1C N1C C5C -63.1(4)
C2C C1C N1C C9C 175.3(4)
C2C C1C N1C C13C 54.2(4)
C5C C6C C7C C8C 178.8(4)
C6C C5C N1C C1C -64.4(4)
C6C C5C N1C C9C 53.4(4)
C6C C5C N1C C13C 174.8(3)
C9C C10C C11C C12C 178.5(4)
C10C C9C N1C C1C 177.2(3)
C10C C9C N1C C5C 56.3(4)
C10C C9C N1C C13C -61.7(4)
C13C C14C C15C C16C 175.4(5)
C14C C13C N1C C1C 57.9(4)
C14C C13C N1C C5C 178.4(4)
C14C C13C N1C C9C -59.8(5)
N1C C1C C2C C3C -178.7(4)
N1C C5C C6C C7C -177.0(3)
N1C C9C C10C C11C -177.1(3)
N1C C13C C14C C15C -176.4(4)
